data_2300246
loop_
_publ_author_name
'Kimura, Tsunehisa'
'Chang, Chengkang'
'Kimura, Fumiko'
'Maeyama, Masataka'

_publ_section_title
;
 The pseudo-single-crystal method: a third approach to crystal
 structure determination
;
_journal_issue 3
_journal_name_full 'Journal of Applied Crystallography'
_journal_page_first 535
_journal_page_last 537
_journal_paper_doi 10.1107/S0021889809013430
_journal_volume 42
_journal_year 2009
_chemical_formula_moiety 'Co Li O4 P '
_chemical_formula_sum 'Co Li O4 P'
_chemical_formula_weight 160.85
_space_group_IT_number 62
_symmetry_cell_setting orthorhombic
_symmetry_space_group_name_Hall '-P 2ac 2n'
_symmetry_space_group_name_H-M 'P n m a'
_cell_angle_alpha 90.0000
_cell_angle_beta 90.0000
_cell_angle_gamma 90.0000
_cell_formula_units_Z 4
_cell_length_a 10.202(6)
_cell_length_b 5.918(3)
_cell_length_c 4.709(2)
_cell_measurement_reflns_used 1278
_cell_measurement_temperature 243.1
_cell_measurement_theta_max 27.5
_cell_measurement_theta_min 4.0
_cell_volume 284.3(3)
_computing_cell_refinement PROCESS-AUTO
_computing_data_collection PROCESS-AUTO
_computing_data_reduction CrystalStructure
_computing_publication_material 'CrystalStructure 3.8'
_computing_structure_refinement SHELXL
_computing_structure_solution SIR97
_diffrn_detector_area_resol_mean 10.00
_diffrn_measured_fraction_theta_full 0.956
_diffrn_measured_fraction_theta_max 0.958
_diffrn_measurement_device_type 'Rigaku RAXIS-RAPID'
_diffrn_measurement_method \w
_diffrn_radiation_type 'Mo K\a'
_diffrn_radiation_wavelength 0.71075
_diffrn_reflns_av_R_equivalents 0.133
_diffrn_reflns_limit_h_max 13
_diffrn_reflns_limit_h_min -13
_diffrn_reflns_limit_k_max 7
_diffrn_reflns_limit_k_min -7
_diffrn_reflns_limit_l_max 6
_diffrn_reflns_limit_l_min -5
_diffrn_reflns_number 4825
_diffrn_reflns_theta_full 27.50
_diffrn_reflns_theta_max 27.48
_exptl_absorpt_coefficient_mu 6.407
_exptl_absorpt_correction_T_max 0.146
_exptl_absorpt_correction_T_min 0.030
_exptl_absorpt_correction_type multi-scan
_exptl_absorpt_process_details
;
    Higashi, T. (1995). Program for Absorption Correction.
    Rigaku Corporation, Tokyo, Japan.
;
_exptl_crystal_colour violet
_exptl_crystal_density_diffrn 3.758
_exptl_crystal_density_method 'not measured'
_exptl_crystal_description platelet
_exptl_crystal_F_000 308.00
_exptl_crystal_size_max 3.00
_exptl_crystal_size_mid 3.00
_exptl_crystal_size_min 0.30
_refine_diff_density_max 1.44
_refine_diff_density_min -1.13
_refine_ls_extinction_method none
_refine_ls_goodness_of_fit_ref 1.116
_refine_ls_number_parameters 41
_refine_ls_number_reflns 345
_refine_ls_R_factor_gt 0.0659
_refine_ls_shift/su_max 0.0000
_refine_ls_structure_factor_coef Fsqd
_refine_ls_weighting_details 'w = 1/[\s^2^(Fo^2^)+(0.0479P)^2^+4.9483P] where P=(Fo^2^+2Fc^2^)/3'
_refine_ls_weighting_scheme calc
_refine_ls_wR_factor_ref 0.1680
_reflns_number_gt 278
_reflns_number_total 345
_reflns_threshold_expression F^2^>2.0\s(F^2^)
_cod_data_source_file db5060.cif
_cod_data_source_block toritsu_3T_2nd
_cod_original_formula_sum 'Co Li O4 P '
_cod_database_code 2300246

loop_
_symmetry_equiv_pos_site_id
_symmetry_equiv_pos_as_xyz
1 +X,+Y,+Z
2 1/2-X,1/2+Y,1/2+Z
3 +X,1/2-Y,+Z
4 1/2-X,-Y,1/2+Z
5 -X,-Y,-Z
6 1/2+X,1/2-Y,1/2-Z
7 -X,1/2+Y,-Z
8 1/2+X,+Y,1/2-Z

loop_
_atom_site_type_symbol
_atom_site_label
_atom_site_fract_x
_atom_site_fract_y
_atom_site_fract_z
_atom_site_U_iso_or_equiv
_atom_site_adp_type
_atom_site_calc_flag
_atom_site_refinement_flags
_atom_site_occupancy
_atom_site_disorder_assembly
_atom_site_disorder_group
Co Co(1) 0.72170(16) 0.2500 0.5213(4) 0.0334(6) Uani d S 1.00 . .
P P(1) 0.5940(3) 0.7500 0.5816(8) 0.0334(8) Uani d S 1.00 . .
O O(1) 0.6655(5) 0.5435(10) 0.7200(13) 0.0364(14) Uani d . 1.00 . .
O O(2) 0.4522(8) 0.7500 0.704(2) 0.0356(19) Uani d S 1.00 . .
O O(3) 0.5982(8) 0.7500 0.257(2) 0.0336(19) Uani d S 1.00 . .
Li Li(1) 0.5000 0.5000 1.0000 0.032(4) Uani d S 1.00 . .

loop_
_atom_site_aniso_label
_atom_site_aniso_U_11
_atom_site_aniso_U_22
_atom_site_aniso_U_33
_atom_site_aniso_U_12
_atom_site_aniso_U_13
_atom_site_aniso_U_23
Co(1) 0.0324(9) 0.0229(9) 0.0448(12) 0.0000 0.0004(6) 0.0000
P(1) 0.0305(15) 0.0234(15) 0.046(2) 0.0000 0.0012(13) 0.0000
O(1) 0.039(3) 0.027(3) 0.044(3) 0.004(2) -0.007(2) 0.000(2)
O(2) 0.033(4) 0.029(4) 0.045(5) 0.0000 0.002(3) 0.0000
O(3) 0.035(4) 0.016(3) 0.050(5) 0.0000 0.004(3) 0.0000
Li(1) 0.023(8) 0.020(8) 0.052(12) -0.011(7) 0.006(7) -0.002(8)

loop_
_atom_type_symbol
_atom_type_description
_atom_type_scat_dispersion_real
_atom_type_scat_dispersion_imag
_atom_type_scat_source
Li Li 0.000 0.000
;
International Tables for Crystallography
(1992, Vol. C, Tables 4.2.6.8 and 6.1.1.4)
;
Co Co 0.349 0.972
;
International Tables for Crystallography
(1992, Vol. C, Tables 4.2.6.8 and 6.1.1.4)
;
P P 0.102 0.094
;
International Tables for Crystallography
(1992, Vol. C, Tables 4.2.6.8 and 6.1.1.4)
;
O O 0.011 0.006
;
International Tables for Crystallography
(1992, Vol. C, Tables 4.2.6.8 and 6.1.1.4)
;

loop_
_geom_angle_atom_site_label_1
_geom_angle_atom_site_label_2
_geom_angle_atom_site_label_3
_geom_angle_site_symmetry_1
_geom_angle_site_symmetry_3
_geom_angle
_geom_angle_publ_flag
O1 Co1 O1 . 3 115.4(4) ?
O1 Co1 O2 . 5_666 89.6(2) ?
O1 Co1 O2 3 5_666 89.6(2) ?
O1 Co1 O3 . 2_645 90.2(2) ?
O1 Co1 O3 3 2_645 90.2(2) ?
O2 Co1 O3 5_666 2_645 179.7(4) ?
O1 Co1 O1 . 2_644 155.5(3) ?
O1 Co1 O1 3 2_644 88.29(15) ?
O2 Co1 O1 5_666 2_644 96.8(3) ?
O3 Co1 O1 2_645 2_644 83.5(3) ?
O1 Co1 O1 . 4_664 88.28(15) ?
O1 Co1 O1 3 4_664 155.5(3) ?
O2 Co1 O1 5_666 4_664 96.8(3) ?
O3 Co1 O1 2_645 4_664 83.5(3) ?
O1 Co1 O1 2_644 4_664 67.6(3) ?
O1 Co1 P1 . 2_644 121.66(19) ?
O1 Co1 P1 3 2_644 121.66(19) ?
O2 Co1 P1 5_666 2_644 101.4(3) ?
O3 Co1 P1 2_645 2_644 78.9(3) ?
O1 Co1 P1 2_644 2_644 33.92(16) ?
O1 Co1 P1 4_664 2_644 33.92(16) ?
O1 Co1 Li1 . 4_664 82.60(18) ?
O1 Co1 Li1 3 4_664 130.71(18) ?
O2 Co1 Li1 5_666 4_664 138.15(19) ?
O3 Co1 Li1 2_645 4_664 42.08(18) ?
O1 Co1 Li1 2_644 4_664 76.85(16) ?
O1 Co1 Li1 4_664 4_664 42.16(17) ?
P1 Co1 Li1 2_644 4_664 51.76(7) ?
O1 Co1 Li1 . 2_644 130.71(18) ?
O1 Co1 Li1 3 2_644 82.61(18) ?
O2 Co1 Li1 5_666 2_644 138.15(19) ?
O3 Co1 Li1 2_645 2_644 42.08(18) ?
O1 Co1 Li1 2_644 2_644 42.16(17) ?
O1 Co1 Li1 4_664 2_644 76.85(16) ?
P1 Co1 Li1 2_644 2_644 51.76(7) ?
Li1 Co1 Li1 4_664 2_644 55.02(4) ?
O3 P1 O2 . . 113.3(5) ?
O3 P1 O1 . . 113.8(3) ?
O2 P1 O1 . . 106.2(4) ?
O3 P1 O1 . 3_565 113.8(3) ?
O2 P1 O1 . 3_565 106.2(4) ?
O1 P1 O1 . 3_565 102.7(5) ?
O3 P1 Li1 . 3_565 139.0(2) ?
O2 P1 Li1 . 3_565 52.2(3) ?
O1 P1 Li1 . 3_565 107.2(3) ?
O1 P1 Li1 3_565 3_565 54.7(3) ?
O3 P1 Li1 . . 139.0(2) ?
O2 P1 Li1 . . 52.2(3) ?
O1 P1 Li1 . . 54.7(3) ?
O1 P1 Li1 3_565 . 107.2(3) ?
Li1 P1 Li1 3_565 . 68.06(9) ?
O3 P1 Co1 . 2_655 136.2(4) ?
O2 P1 Co1 . 2_655 110.6(4) ?
O1 P1 Co1 . 2_655 51.6(2) ?
O1 P1 Co1 3_565 2_655 51.6(2) ?
Li1 P1 Co1 3_565 2_655 72.08(10) ?
Li1 P1 Co1 . 2_655 72.08(10) ?
P1 O1 Co1 . . 126.9(4) ?
P1 O1 Li1 . . 89.0(3) ?
Co1 O1 Li1 . . 113.3(3) ?
P1 O1 Co1 . 2_655 94.5(3) ?
Co1 O1 Co1 . 2_655 128.2(3) ?
Li1 O1 Co1 . 2_655 94.7(3) ?
P1 O2 Co1 . 5_666 127.5(6) ?
P1 O2 Li1 . 3_565 91.7(3) ?
Co1 O2 Li1 5_666 3_565 122.8(3) ?
P1 O2 Li1 . . 91.7(3) ?
Co1 O2 Li1 5_666 . 122.8(3) ?
Li1 O2 Li1 3_565 . 90.1(4) ?
P1 O3 Co1 . 2_654 122.8(5) ?
P1 O3 Li1 . 1_554 123.2(3) ?
Co1 O3 Li1 2_654 1_554 96.1(3) ?
P1 O3 Li1 . 3_564 123.2(3) ?
Co1 O3 Li1 2_654 3_564 96.1(3) ?
Li1 O3 Li1 1_554 3_564 86.5(3) ?
O2 Li1 O2 5_667 . 179.9990(10) ?
O2 Li1 O1 5_667 5_667 72.0(3) ?
O2 Li1 O1 . 5_667 108.0(3) ?
O2 Li1 O1 5_667 . 108.0(3) ?
O2 Li1 O1 . . 72.0(3) ?
O1 Li1 O1 5_667 . 179.9990(10) ?
O2 Li1 O3 5_667 1_556 90.1(2) ?
O2 Li1 O3 . 1_556 89.9(2) ?
O1 Li1 O3 5_667 1_556 95.8(3) ?
O1 Li1 O3 . 1_556 84.2(3) ?
O2 Li1 O3 5_667 5_666 89.9(2) ?
O2 Li1 O3 . 5_666 90.1(2) ?
O1 Li1 O3 5_667 5_666 84.2(3) ?
O1 Li1 O3 . 5_666 95.8(3) ?
O3 Li1 O3 1_556 5_666 179.9990(10) ?
O2 Li1 P1 5_667 . 143.9(2) ?
O2 Li1 P1 . . 36.1(2) ?
O1 Li1 P1 5_667 . 143.71(17) ?
O1 Li1 P1 . . 36.29(17) ?
O3 Li1 P1 1_556 . 82.3(2) ?
O3 Li1 P1 5_666 . 97.7(2) ?
O2 Li1 P1 5_667 5_667 36.1(2) ?
O2 Li1 P1 . 5_667 143.9(2) ?
O1 Li1 P1 5_667 5_667 36.29(17) ?
O1 Li1 P1 . 5_667 143.71(17) ?
O3 Li1 P1 1_556 5_667 97.7(2) ?
O3 Li1 P1 5_666 5_667 82.3(2) ?
P1 Li1 P1 . 5_667 180.0 ?
O2 Li1 Li1 5_667 3_565 135.03(19) ?
O2 Li1 Li1 . 3_565 44.97(19) ?
O1 Li1 Li1 5_667 3_565 96.85(16) ?
O1 Li1 Li1 . 3_565 83.15(16) ?
O3 Li1 Li1 1_556 3_565 46.74(17) ?
O3 Li1 Li1 5_666 3_565 133.26(17) ?
P1 Li1 Li1 . 3_565 55.97(5) ?
P1 Li1 Li1 5_667 3_565 124.03(5) ?
O2 Li1 Li1 5_667 3 44.97(19) ?
O2 Li1 Li1 . 3 135.03(19) ?
O1 Li1 Li1 5_667 3 83.15(16) ?
O1 Li1 Li1 . 3 96.85(16) ?
O3 Li1 Li1 1_556 3 133.26(17) ?
O3 Li1 Li1 5_666 3 46.74(17) ?
P1 Li1 Li1 . 3 124.03(5) ?
P1 Li1 Li1 5_667 3 55.97(5) ?
Li1 Li1 Li1 3_565 3 180.0 ?
O2 Li1 Co1 5_667 2_655 95.7(2) ?
O2 Li1 Co1 . 2_655 84.3(2) ?
O1 Li1 Co1 5_667 2_655 136.85(17) ?
O1 Li1 Co1 . 2_655 43.15(17) ?
O3 Li1 Co1 1_556 2_655 41.8(2) ?
O3 Li1 Co1 5_666 2_655 138.2(2) ?
P1 Li1 Co1 . 2_655 56.16(8) ?
P1 Li1 Co1 5_667 2_655 123.84(8) ?
Li1 Li1 Co1 3_565 2_655 62.49(2) ?
Li1 Li1 Co1 3 2_655 117.51(2) ?

loop_
_geom_bond_atom_site_label_1
_geom_bond_atom_site_label_2
_geom_bond_site_symmetry_2
_geom_bond_distance
_geom_bond_publ_flag
Co1 O1 . 2.055(6) ?
Co1 O1 3 2.055(6) ?
Co1 O2 5_666 2.066(9) ?
Co1 O3 2_645 2.147(9) ?
Co1 O1 2_644 2.198(6) ?
Co1 O1 4_664 2.198(6) ?
Co1 P1 2_644 2.796(4) ?
Co1 Li1 4_664 3.203(2) ?
Co1 Li1 2_644 3.203(2) ?
P1 O3 . 1.528(10) ?
P1 O2 . 1.557(9) ?
P1 O1 . 1.565(6) ?
P1 O1 3_565 1.565(6) ?
P1 Li1 3_565 2.644(3) ?
P1 Li1 . 2.644(3) ?
P1 Co1 2_655 2.796(4) ?
O1 Li1 . 2.157(6) ?
O1 Co1 2_655 2.198(6) ?
O2 Co1 5_666 2.066(9) ?
O2 Li1 3_565 2.091(7) ?
O2 Li1 . 2.091(7) ?
O3 Co1 2_654 2.147(9) ?
O3 Li1 1_554 2.159(7) ?
O3 Li1 3_564 2.159(7) ?
Li1 O2 5_667 2.091(7) ?
Li1 O1 5_667 2.157(6) ?
Li1 O3 1_556 2.159(7) ?
Li1 O3 5_666 2.159(7) ?
Li1 P1 5_667 2.644(3) ?
Li1 Li1 3_565 2.9592(15) ?
Li1 Li1 3 2.9592(15) ?
Li1 Co1 2_655 3.203(2) ?
